data_7243527
loop_
_publ_author_name
'Gessner, Niklas'
'B\"ack, Anna Karina'
'Knorr, Johannes'
'Nagel, Christoph'
'Marquetand, Philipp'
'Schatzschneider, Ulrich'
'Gonz\'alez, Leticia'
'Nuernberger, Patrick'

_publ_section_title
;
 Ultrafast Photochemistry of a Molybdenum Carbonyl-Nitrosyl Complex with a
 Triazacyclononane Coligand
;
_journal_name_full 'Physical Chemistry Chemical Physics'
_journal_paper_doi 10.1039/D1CP03514B
_journal_year 2021
_chemical_formula_moiety 'C17 H33 Mo N4 O3, F6 P'
_chemical_formula_sum 'C17 H33 F6 Mo N4 O3 P'
_chemical_formula_weight 582.37
_chemical_name_systematic '[Mo(CO)2(NO)(iPr3tacn)]PF6'
_space_group_crystal_system orthorhombic
_space_group_IT_number 61
_space_group_name_Hall '-P 2ac 2ab'
_space_group_name_H-M_alt 'P b c a'
_symmetry_Int_Tables_number 61
_audit_creation_date 2015-08-05
_audit_creation_method
;
Olex2 1.2
(compiled 2015.01.26 svn.r3150 for OlexSys, GUI svn.r4998)
;
_audit_update_record
;
2015-08-05 deposited with the CCDC.	2021-09-16 downloaded from the CCDC.
;
_cell_angle_alpha 90
_cell_angle_beta 90
_cell_angle_gamma 90
_cell_formula_units_Z 8
_cell_length_a 17.1434(16)
_cell_length_b 14.9459(14)
_cell_length_c 18.1606(17)
_cell_measurement_temperature 100.00
_cell_volume 4653.2(8)
_computing_molecular_graphics 'Olex2 (Dolomanov et al., 2009)'
_computing_publication_material 'Olex2 (Dolomanov et al., 2009)'
_computing_structure_refinement 'olex2.refine (Bourhis et al., 2015)'
_diffrn_ambient_temperature 100.00
_diffrn_detector_area_resol_mean 8
_diffrn_measured_fraction_theta_full 0.9985
_diffrn_measured_fraction_theta_max 0.9985
_diffrn_measurement_device_type 'Bruker SMART APEX CCD area detector'
_diffrn_measurement_method '\w and \f scans'
_diffrn_radiation_monochromator graphite
_diffrn_radiation_type 'Mo K\a'
_diffrn_radiation_wavelength 0.71073
_diffrn_reflns_av_R_equivalents 0.0554
_diffrn_reflns_av_unetI/netI 0.0266
_diffrn_reflns_limit_h_max 22
_diffrn_reflns_limit_h_min -22
_diffrn_reflns_limit_k_max 19
_diffrn_reflns_limit_k_min -19
_diffrn_reflns_limit_l_max 24
_diffrn_reflns_limit_l_min -24
_diffrn_reflns_number 68440
_diffrn_reflns_theta_full 25.9977
_diffrn_reflns_theta_max 26.00
_diffrn_reflns_theta_min 2.13
_diffrn_source 'sealed tube'
_exptl_absorpt_coefficient_mu 0.707
_exptl_absorpt_correction_T_max 0.7457
_exptl_absorpt_correction_T_min 0.6825
_exptl_absorpt_correction_type multi-scan
_exptl_absorpt_process_details
;
SADABS-2008/1 (Bruker,2008) was used for absorption correction.
wR2(int) was 0.0613 before and 0.0574 after correction.
The Ratio of minimum to maximum transmission is 0.9152.
The \l/2 correction factor is 0.0015.
;
_exptl_crystal_colour 'clear yellow'
_exptl_crystal_colour_lustre clear
_exptl_crystal_colour_primary yellow
_exptl_crystal_density_diffrn 1.6625
_exptl_crystal_description block
_exptl_crystal_F_000 2372.4946
_exptl_crystal_size_max 0.46
_exptl_crystal_size_mid 0.384
_exptl_crystal_size_min 0.248
_refine_diff_density_max 0.4816
_refine_diff_density_min -0.3588
_refine_diff_density_rms 0.0855
_refine_ls_d_res_high 0.8107
_refine_ls_d_res_low 9.5733
_refine_ls_goodness_of_fit_ref 1.0102
_refine_ls_hydrogen_treatment mixed
_refine_ls_matrix_type full
_refine_ls_number_constraints 53
_refine_ls_number_parameters 295
_refine_ls_number_reflns 4562
_refine_ls_number_restraints 0
_refine_ls_restrained_S_all 1.0102
_refine_ls_R_factor_all 0.0304
_refine_ls_R_factor_gt 0.0223
_refine_ls_shift/su_max 0.0001
_refine_ls_shift/su_mean 0.0000
_refine_ls_structure_factor_coef Fsqd
_refine_ls_weighting_details 'w=1/[\s^2^(Fo^2^)+(0.0148P)^2^+6.6870P] where P=(Fo^2^+2Fc^2^)/3'
_refine_ls_weighting_scheme calc
_refine_ls_wR_factor_gt 0.0469
_refine_ls_wR_factor_ref 0.0536
_reflns_Friedel_coverage 0.0
_reflns_limit_h_max 21
_reflns_limit_h_min 0
_reflns_limit_k_max 18
_reflns_limit_k_min 0
_reflns_limit_l_max 22
_reflns_limit_l_min 0
_reflns_number_gt 3891
_reflns_number_total 4562
_reflns_threshold_expression I>=2u(I)
_cod_data_source_file d1cp03514b2.cif
_cod_data_source_block CN14015
_cod_database_code 7243527
_olex2_refinement_description
;
1. Fixed Uiso
 At 1.2 times of:
  All C(H) groups, All C(H,H) groups
 At 1.5 times of:
  All C(H,H,H) groups
2. Shared sites
{N1b, C2a}
{C2b, N1a}
3. Uiso/Uaniso restraints and constraints
Uanis(C2b) = Uanis(N1a)
Uanis(N1b) = Uanis(C2a)
4. Others
 Sof(C2a)=Sof(N1a)=1-FVAR(1)
 Sof(C2b)=Sof(N1b)=FVAR(1)
5.a Ternary CH refined with riding coordinates:
 C10(H10), C13(H13), C16(H16)
5.b Secondary CH2 refined with riding coordinates:
 C3(H3a,H3b), C4(H4a,H4b), C5(H5a,H5b), C6(H6a,H6b), C7(H7a,H7b), C8(H8a,H8b)
5.c Idealised Me refined as rotating group:
 C9(H9a,H9b,H9c), C11(H11a,H11b,H11c), C12(H12a,H12b,H12c), C14(H14a,H14b,
 H14c), C15(H15a,H15b,H15c), C17(H17a,H17b,H17c)
;
_olex2_date_sample_data_collection 2014-02-05
_olex2_date_sample_submission 2014-02-05
_olex2_exptl_crystal_mounting_method 'crystal was mounted with perfluorated polyether oil'
_olex2_submission_original_sample_id 'USC CN 071 '
_olex2_submission_special_instructions 'No special instructions were received'

loop_
_space_group_symop_id
_space_group_symop_operation_xyz
1 x,y,z
2 x+1/2,-y+1/2,-z
3 -x,y+1/2,-z+1/2
4 -x+1/2,-y,z+1/2
5 -x,-y,-z
6 -x-1/2,y-1/2,z
7 x,-y-1/2,z-1/2
8 x-1/2,y,-z-1/2

loop_
_atom_site_label
_atom_site_type_symbol
_atom_site_fract_x
_atom_site_fract_y
_atom_site_fract_z
_atom_site_U_iso_or_equiv
_atom_site_adp_type
_atom_site_occupancy
_atom_site_refinement_flags_posn
_atom_site_disorder_group
C1 C 0.13794(12) 0.58580(14) 0.04298(11) 0.0142(4) Uani 1.000000 . .
N1b N 0.25894(11) 0.58827(13) 0.13714(12) 0.0178(5) Uani 0.34(2) . 2
C3 C 0.13632(12) 0.33149(13) 0.10926(11) 0.0127(4) Uani 1.000000 . .
H3a H 0.09015(12) 0.31627(13) 0.13951(11) 0.0153(5) Uiso 1.000000 R .
H3b H 0.16970(12) 0.27757(13) 0.10619(11) 0.0153(5) Uiso 1.000000 R .
C4 C 0.10968(11) 0.35705(14) 0.03250(11) 0.0140(4) Uani 1.000000 . .
H4a H 0.08801(11) 0.30342(14) 0.00790(11) 0.0168(5) Uiso 1.000000 R .
H4b H 0.06732(11) 0.40180(14) 0.03648(11) 0.0168(5) Uiso 1.000000 R .
C5 C 0.23566(11) 0.32527(13) -0.02799(11) 0.0142(4) Uani 1.000000 . .
H5a H 0.23242(11) 0.30523(13) -0.07986(11) 0.0171(5) Uiso 1.000000 R .
H5b H 0.22503(11) 0.27285(13) 0.00379(11) 0.0171(5) Uiso 1.000000 R .
C6 C 0.31747(11) 0.35855(13) -0.01282(11) 0.0131(4) Uani 1.000000 . .
H6a H 0.35407(11) 0.30746(13) -0.01599(11) 0.0157(5) Uiso 1.000000 R .
H6b H 0.33219(11) 0.40209(13) -0.05148(11) 0.0157(5) Uiso 1.000000 R .
C7 C 0.31265(11) 0.33548(13) 0.12154(11) 0.0122(4) Uani 1.000000 . .
H7a H 0.36299(11) 0.32187(13) 0.14580(11) 0.0147(5) Uiso 1.000000 R .
H7b H 0.29257(11) 0.27925(13) 0.09985(11) 0.0147(5) Uiso 1.000000 R .
C8 C 0.25542(11) 0.36866(13) 0.17886(11) 0.0118(4) Uani 1.000000 . .
H8a H 0.24232(11) 0.31868(13) 0.21243(11) 0.0142(5) Uiso 1.000000 R .
H8b H 0.28079(11) 0.41602(13) 0.20850(11) 0.0142(5) Uiso 1.000000 R .
C9 C 0.05406(12) 0.47998(14) 0.18243(12) 0.0172(4) Uani 1.000000 . .
H9a H 0.06072(14) 0.5169(8) 0.1383(5) 0.0258(7) Uiso 1.000000 GR .
H9b H 0.0210(3) 0.42838(14) 0.1707(7) 0.0258(7) Uiso 1.000000 GR .
H9c H 0.0293(4) 0.5156(8) 0.2213(3) 0.0258(7) Uiso 1.000000 GR .
C10 C 0.13342(12) 0.44746(14) 0.20882(11) 0.0135(4) Uani 1.000000 . .
H10 H 0.16287(12) 0.50116(14) 0.22631(11) 0.0162(5) Uiso 1.000000 R .
C11 C 0.12289(13) 0.38534(15) 0.27533(11) 0.0198(5) Uani 1.000000 . .
H11a H 0.0902(7) 0.4150(4) 0.3123(4) 0.0296(7) Uiso 1.000000 GR .
H11b H 0.0977(8) 0.3297(4) 0.25945(18) 0.0296(7) Uiso 1.000000 GR .
H11c H 0.17399(15) 0.3717(8) 0.2967(5) 0.0296(7) Uiso 1.000000 GR .
C12 C 0.09333(13) 0.35158(16) -0.12767(12) 0.0237(5) Uani 1.000000 . .
H12a H 0.1287(3) 0.3013(4) -0.1368(8) 0.0356(8) Uiso 1.000000 GR .
H12b H 0.0494(5) 0.3314(7) -0.0974(4) 0.0356(8) Uiso 1.000000 GR .
H12c H 0.0738(8) 0.3746(3) -0.1747(4) 0.0356(8) Uiso 1.000000 GR .
C13 C 0.13743(12) 0.42608(15) -0.08705(11) 0.0167(4) Uani 1.000000 . .
H13 H 0.09846(12) 0.47350(15) -0.07457(11) 0.0200(5) Uiso 1.000000 R .
C14 C 0.19688(14) 0.46821(17) -0.13893(12) 0.0263(5) Uani 1.000000 . .
H14a H 0.2247(7) 0.5162(7) -0.1132(3) 0.0394(8) Uiso 1.000000 GR .
H14b H 0.2343(6) 0.4226(3) -0.1550(7) 0.0394(8) Uiso 1.000000 GR .
H14c H 0.16993(17) 0.4929(10) -0.1820(4) 0.0394(8) Uiso 1.000000 GR .
C15 C 0.47235(12) 0.37048(15) 0.04885(13) 0.0219(5) Uani 1.000000 . .
H15a H 0.4664(5) 0.3199(5) 0.0827(6) 0.0329(7) Uiso 1.000000 GR .
H15b H 0.4674(6) 0.3494(8) -0.0020(3) 0.0329(7) Uiso 1.000000 GR .
H15c H 0.52384(12) 0.3977(3) 0.0558(8) 0.0329(7) Uiso 1.000000 GR .
C16 C 0.40893(11) 0.44014(14) 0.06461(12) 0.0144(4) Uani 1.000000 . .
H16 H 0.41293(11) 0.48692(14) 0.02542(12) 0.0173(5) Uiso 1.000000 R .
C17 C 0.42633(12) 0.48587(15) 0.13777(13) 0.0202(5) Uani 1.000000 . .
H17a H 0.3860(5) 0.5307(7) 0.1480(4) 0.0303(7) Uiso 1.000000 GR .
H17b H 0.4268(8) 0.4411(2) 0.17724(17) 0.0303(7) Uiso 1.000000 GR .
H17c H 0.4774(4) 0.5152(8) 0.1352(3) 0.0303(7) Uiso 1.000000 GR .
C2b C 0.28360(11) 0.57688(12) -0.00590(11) 0.0176(5) Uani 0.34(2) . 4
N2 N 0.18113(9) 0.40536(10) 0.14648(9) 0.0099(3) Uani 1.000000 . .
N3 N 0.17406(9) 0.39504(11) -0.01455(9) 0.0114(3) Uani 1.000000 . .
N4 N 0.32629(9) 0.40212(11) 0.06104(9) 0.0103(3) Uani 1.000000 . .
O1 O 0.32369(9) 0.62228(10) -0.04374(9) 0.0222(3) Uani 1.000000 . .
O2 O 0.08914(9) 0.63706(11) 0.02936(9) 0.0261(4) Uani 1.000000 . .
O3 O 0.27590(9) 0.64005(10) 0.18210(9) 0.0213(3) Uani 1.000000 . .
Mo1 Mo 0.226477(9) 0.505096(10) 0.059841(9) 0.00838(5) Uani 1.000000 . .
F1 F -0.17349(7) 0.26150(9) -0.31985(8) 0.0292(3) Uani 1.000000 . .
F2 F 0.00610(7) 0.30365(10) -0.28509(7) 0.0290(3) Uani 1.000000 . .
F3 F -0.09451(7) 0.38166(8) -0.33465(7) 0.0234(3) Uani 1.000000 . .
F4 F -0.10731(8) 0.31794(9) -0.22191(7) 0.0265(3) Uani 1.000000 . .
F5 F -0.05969(7) 0.24640(9) -0.38214(7) 0.0256(3) Uani 1.000000 . .
F6 F -0.07363(8) 0.18317(9) -0.26948(7) 0.0290(3) Uani 1.000000 . .
P1 P -0.08374(3) 0.28240(4) -0.30212(3) 0.01548(12) Uani 1.000000 . .
C2a C 0.25894(11) 0.58827(13) 0.13714(12) 0.0178(5) Uani 0.66(2) . 3
N1a N 0.28360(11) 0.57688(12) -0.00590(11) 0.0176(5) Uani 0.66(2) . 5

loop_
_atom_site_aniso_label
_atom_site_aniso_U_11
_atom_site_aniso_U_22
_atom_site_aniso_U_33
_atom_site_aniso_U_12
_atom_site_aniso_U_13
_atom_site_aniso_U_23
C1 0.0158(10) 0.0161(11) 0.0107(10) -0.0052(9) 0.0037(8) 0.0021(8)
N1b 0.0144(10) 0.0127(10) 0.0265(12) 0.0018(8) 0.0048(9) 0.0082(9)
C3 0.0126(10) 0.0100(10) 0.0157(11) -0.0025(8) -0.0000(8) 0.0003(8)
C4 0.0110(10) 0.0151(11) 0.0160(11) -0.0037(8) -0.0012(8) -0.0012(8)
C5 0.0151(10) 0.0135(10) 0.0140(10) 0.0017(8) -0.0021(8) -0.0035(8)
C6 0.0143(10) 0.0139(10) 0.0112(10) 0.0025(8) 0.0003(8) -0.0021(8)
C7 0.0129(10) 0.0103(10) 0.0135(10) 0.0006(8) -0.0022(8) 0.0026(8)
C8 0.0114(10) 0.0121(10) 0.0119(10) -0.0003(7) -0.0018(8) 0.0024(8)
C9 0.0161(10) 0.0189(11) 0.0166(11) 0.0023(8) 0.0061(9) 0.0041(8)
C10 0.0146(10) 0.0154(11) 0.0103(10) -0.0004(8) 0.0038(8) 0.0001(8)
C11 0.0196(11) 0.0265(12) 0.0132(11) -0.0004(9) 0.0029(9) 0.0041(9)
C12 0.0224(12) 0.0309(13) 0.0179(12) 0.0002(10) -0.0085(9) -0.0050(10)
C13 0.0168(11) 0.0214(12) 0.0118(10) 0.0046(9) -0.0052(8) -0.0012(9)
C14 0.0278(13) 0.0380(14) 0.0131(11) -0.0058(11) -0.0045(10) 0.0064(10)
C15 0.0108(10) 0.0275(13) 0.0275(13) 0.0019(9) 0.0006(9) -0.0042(10)
C16 0.0078(10) 0.0158(11) 0.0196(11) -0.0019(8) -0.0013(8) 0.0032(8)
C17 0.0121(10) 0.0200(12) 0.0284(12) -0.0015(8) -0.0050(9) -0.0039(9)
C2b 0.0167(10) 0.0127(10) 0.0233(11) 0.0040(8) -0.0023(8) -0.0025(8)
N2 0.0098(8) 0.0103(8) 0.0098(8) -0.0005(6) -0.0006(7) 0.0010(6)
N3 0.0110(8) 0.0128(9) 0.0105(8) 0.0010(7) -0.0010(7) -0.0007(7)
N4 0.0086(8) 0.0120(8) 0.0102(8) -0.0000(6) -0.0006(7) 0.0005(7)
O1 0.0219(8) 0.0170(8) 0.0278(9) -0.0002(7) 0.0088(7) 0.0048(7)
O2 0.0229(9) 0.0257(9) 0.0298(9) 0.0081(7) 0.0026(7) 0.0092(7)
O3 0.0243(8) 0.0141(8) 0.0255(9) -0.0026(6) 0.0003(7) -0.0049(7)
Mo1 0.00853(9) 0.00787(9) 0.00875(9) 0.00027(6) 0.00007(6) 0.00083(6)
F1 0.0168(6) 0.0304(8) 0.0404(9) -0.0038(6) -0.0030(6) 0.0053(6)
F2 0.0175(7) 0.0458(9) 0.0237(7) 0.0023(6) -0.0054(6) 0.0004(6)
F3 0.0296(7) 0.0183(7) 0.0222(7) -0.0005(5) -0.0034(6) 0.0076(5)
F4 0.0373(8) 0.0246(7) 0.0176(7) 0.0071(6) 0.0096(6) 0.0018(5)
F5 0.0316(7) 0.0328(8) 0.0124(6) 0.0049(6) 0.0005(6) -0.0007(5)
F6 0.0459(9) 0.0204(7) 0.0207(7) 0.0128(6) 0.0045(6) 0.0065(5)
P1 0.0156(3) 0.0181(3) 0.0128(3) 0.0035(2) 0.0010(2) 0.0033(2)
C2a 0.0144(10) 0.0127(10) 0.0265(12) 0.0018(8) 0.0048(9) 0.0082(9)
N1a 0.0167(10) 0.0127(10) 0.0233(11) 0.0040(8) -0.0023(8) -0.0025(8)

loop_
_atom_type_symbol
_atom_type_scat_dispersion_real
_atom_type_scat_dispersion_imag
_atom_type_scat_Cromer_Mann_a1
_atom_type_scat_Cromer_Mann_a2
_atom_type_scat_Cromer_Mann_a3
_atom_type_scat_Cromer_Mann_a4
_atom_type_scat_Cromer_Mann_b1
_atom_type_scat_Cromer_Mann_b2
_atom_type_scat_Cromer_Mann_b3
_atom_type_scat_Cromer_Mann_b4
_atom_type_scat_Cromer_Mann_c
_atom_type_scat_source
_atom_type_scat_dispersion_source
C 0.00347 0.00161 2.31000 1.02000 1.58860 0.86500 20.84390 10.20750 0.56870 51.65120 0.215599998832 'International Tables Volume C Table 6.1.1.4 (pp. 500-502)' 'Henke, Gullikson and Davis, At. Data and Nucl. Data Tables, 1993, 54, 2'
F 0.01794 0.01033 3.53920 2.64120 1.51700 1.02430 10.28250 4.29440 0.26150 26.14760 0.277599990368 'International Tables Volume C Table 6.1.1.4 (pp. 500-502)' 'Henke, Gullikson and Davis, At. Data and Nucl. Data Tables, 1993, 54, 2'
H 0.00000 0.00000 0.49300 0.32291 0.14019 0.04081 10.51090 26.12570 3.14236 57.79970 0.0030380000826 'International Tables Volume C Table 6.1.1.4 (pp. 500-502)' 'Henke, Gullikson and Davis, At. Data and Nucl. Data Tables, 1993, 54, 2'
Mo -1.68402 0.70339 3.70250 17.23560 12.88760 3.74290 0.27720 1.09580 11.00400 61.65840 4.38749980927 'International Tables Volume C Table 6.1.1.4 (pp. 500-502)' 'Henke, Gullikson and Davis, At. Data and Nucl. Data Tables, 1993, 54, 2'
O 0.01158 0.00611 3.04850 2.28680 1.54630 0.86700 13.27710 5.70110 0.32390 32.90890 0.250800013542 'International Tables Volume C Table 6.1.1.4 (pp. 500-502)' 'Henke, Gullikson and Davis, At. Data and Nucl. Data Tables, 1993, 54, 2'
N 0.00653 0.00323 12.21260 3.13220 2.01250 1.16630 0.00570 9.89330 28.99750 0.58260 -11.5290002823 'International Tables Volume C Table 6.1.1.4 (pp. 500-502)' 'Henke, Gullikson and Davis, At. Data and Nucl. Data Tables, 1993, 54, 2'
P 0.10434 0.09671 6.43450 4.17910 1.78000 1.49080 1.90670 27.15700 0.52600 68.16450 1.11489999294 'International Tables Volume C Table 6.1.1.4 (pp. 500-502)' 'Henke, Gullikson and Davis, At. Data and Nucl. Data Tables, 1993, 54, 2'

loop_
_geom_angle_atom_site_label_1
_geom_angle_atom_site_label_2
_geom_angle_atom_site_label_3
_geom_angle
_geom_angle_site_symmetry_1
_geom_angle_site_symmetry_3
_geom_angle_publ_flag
Mo1 C1 O2 174.84(17) . . ?
Mo1 N1b O3 177.24(17) . . ?
H3b C3 H3a 107.8 . . ?
C4 C3 H3a 109.11(11) . . ?
C4 C3 H3b 109.11(11) . . ?
N2 C3 H3a 109.11(10) . . ?
N2 C3 H3b 109.11(10) . . ?
N2 C3 C4 112.45(16) . . ?
H4a C4 C3 108.91(11) . . ?
H4b C4 C3 108.91(11) . . ?
H4b C4 H4a 107.7 . . ?
N3 C4 C3 113.32(16) . . ?
N3 C4 H4a 108.91(10) . . ?
N3 C4 H4b 108.91(10) . . ?
H5b C5 H5a 107.8 . . ?
C6 C5 H5a 108.95(11) . . ?
C6 C5 H5b 108.95(11) . . ?
N3 C5 H5a 108.95(10) . . ?
N3 C5 H5b 108.95(10) . . ?
N3 C5 C6 113.16(16) . . ?
H6a C6 C5 108.86(10) . . ?
H6b C6 C5 108.86(11) . . ?
H6b C6 H6a 107.7 . . ?
N4 C6 C5 113.53(16) . . ?
N4 C6 H6a 108.86(10) . . ?
N4 C6 H6b 108.86(10) . . ?
H7b C7 H7a 107.8 . . ?
C8 C7 H7a 109.04(10) . . ?
C8 C7 H7b 109.04(11) . . ?
N4 C7 H7a 109.04(10) . . ?
N4 C7 H7b 109.04(10) . . ?
N4 C7 C8 112.75(15) . . ?
H8a C8 C7 108.87(10) . . ?
H8b C8 C7 108.87(11) . . ?
H8b C8 H8a 107.7 . . ?
N2 C8 C7 113.51(15) . . ?
N2 C8 H8a 108.87(10) . . ?
N2 C8 H8b 108.87(10) . . ?
H9b C9 H9a 109.5 . . ?
H9c C9 H9a 109.5 . . ?
H9c C9 H9b 109.5 . . ?
C10 C9 H9a 109.5 . . ?
C10 C9 H9b 109.5 . . ?
C10 C9 H9c 109.5 . . ?
H10 C10 C9 107.15(11) . . ?
C11 C10 C9 109.63(17) . . ?
C11 C10 H10 107.15(11) . . ?
N2 C10 C9 112.07(16) . . ?
N2 C10 H10 107.15(10) . . ?
N2 C10 C11 113.34(16) . . ?
H11a C11 C10 109.5 . . ?
H11b C11 C10 109.5 . . ?
H11b C11 H11a 109.5 . . ?
H11c C11 C10 109.5 . . ?
H11c C11 H11a 109.5 . . ?
H11c C11 H11b 109.5 . . ?
H12b C12 H12a 109.5 . . ?
H12c C12 H12a 109.5 . . ?
H12c C12 H12b 109.5 . . ?
C13 C12 H12a 109.5 . . ?
C13 C12 H12b 109.5 . . ?
C13 C12 H12c 109.5 . . ?
H13 C13 C12 107.10(12) . . ?
C14 C13 C12 109.39(18) . . ?
C14 C13 H13 107.10(13) . . ?
N3 C13 C12 113.31(17) . . ?
N3 C13 H13 107.10(10) . . ?
N3 C13 C14 112.50(17) . . ?
H14a C14 C13 109.5 . . ?
H14b C14 C13 109.5 . . ?
H14b C14 H14a 109.5 . . ?
H14c C14 C13 109.5 . . ?
H14c C14 H14a 109.5 . . ?
H14c C14 H14b 109.5 . . ?
H15b C15 H15a 109.5 . . ?
H15c C15 H15a 109.5 . . ?
H15c C15 H15b 109.5 . . ?
C16 C15 H15a 109.5 . . ?
C16 C15 H15b 109.5 . . ?
C16 C15 H15c 109.5 . . ?
H16 C16 C15 107.07(12) . . ?
C17 C16 C15 109.20(17) . . ?
C17 C16 H16 107.07(12) . . ?
N4 C16 C15 113.41(16) . . ?
N4 C16 H16 107.07(10) . . ?
N4 C16 C17 112.66(16) . . ?
H17a C17 C16 109.5 . . ?
H17b C17 C16 109.5 . . ?
H17b C17 H17a 109.5 . . ?
H17c C17 C16 109.5 . . ?
H17c C17 H17a 109.5 . . ?
H17c C17 H17b 109.5 . . ?
Mo1 C2b O1 175.36(17) . . ?
C8 N2 C3 109.86(15) . . ?
C10 N2 C3 111.14(15) . . ?
C10 N2 C8 108.21(14) . . ?
Mo1 N2 C3 109.89(11) . . ?
Mo1 N2 C8 102.54(11) . . ?
Mo1 N2 C10 114.80(11) . . ?
C5 N3 C4 110.18(15) . . ?
C13 N3 C4 107.55(15) . . ?
C13 N3 C5 111.01(15) . . ?
Mo1 N3 C4 102.80(11) . . ?
Mo1 N3 C5 108.38(11) . . ?
Mo1 N3 C13 116.54(12) . . ?
C7 N4 C6 110.54(15) . . ?
C16 N4 C6 107.04(15) . . ?
C16 N4 C7 111.11(15) . . ?
Mo1 N4 C6 101.95(11) . . ?
Mo1 N4 C7 109.56(11) . . ?
Mo1 N4 C16 116.18(11) . . ?
N2 Mo1 C1 104.08(7) . . ?
N3 Mo1 C1 92.61(7) . . ?
N3 Mo1 N2 78.89(6) . . ?
N4 Mo1 C1 170.88(7) . . ?
N4 Mo1 N2 79.14(6) . . ?
N4 Mo1 N3 79.55(6) . . ?
F2 P1 F1 179.51(8) . . ?
F3 P1 F1 89.76(7) . . ?
F3 P1 F2 89.91(7) . . ?
F4 P1 F1 90.29(8) . . ?
F4 P1 F2 90.07(7) . . ?
F4 P1 F3 89.95(7) . . ?
F5 P1 F1 89.97(7) . . ?
F5 P1 F2 89.67(7) . . ?
F5 P1 F3 90.35(7) . . ?
F5 P1 F4 179.60(8) . . ?
F6 P1 F1 89.87(8) . . ?
F6 P1 F2 90.47(8) . . ?
F6 P1 F3 179.59(8) . . ?
F6 P1 F4 89.87(7) . . ?
F6 P1 F5 89.82(7) . . ?
Mo1 C2a O3 177.24(17) . . ?
Mo1 N1a O1 175.36(17) . . ?

loop_
_geom_bond_atom_site_label_1
_geom_bond_atom_site_label_2
_geom_bond_distance
_geom_bond_site_symmetry_2
_geom_bond_publ_flag
C1 O2 1.161(3) . ?
C1 Mo1 1.963(2) . ?
N1b O3 1.162(2) . ?
N1b Mo1 1.956(2) . ?
C3 H3a 0.9900 . ?
C3 H3b 0.9900 . ?
C3 C4 1.516(3) . ?
C3 N2 1.505(2) . ?
C4 H4a 0.9900 . ?
C4 H4b 0.9900 . ?
C4 N3 1.507(2) . ?
C5 H5a 0.9900 . ?
C5 H5b 0.9900 . ?
C5 C6 1.513(3) . ?
C5 N3 1.504(2) . ?
C6 H6a 0.9900 . ?
C6 H6b 0.9900 . ?
C6 N4 1.499(2) . ?
C7 H7a 0.9900 . ?
C7 H7b 0.9900 . ?
C7 C8 1.514(3) . ?
C7 N4 1.501(2) . ?
C8 H8a 0.9900 . ?
C8 H8b 0.9900 . ?
C8 N2 1.506(2) . ?
C9 H9a 0.9800 . ?
C9 H9b 0.9800 . ?
C9 H9c 0.9800 . ?
C9 C10 1.522(3) . ?
C10 H10 1.0000 . ?
C10 C11 1.534(3) . ?
C10 N2 1.532(2) . ?
C11 H11a 0.9800 . ?
C11 H11b 0.9800 . ?
C11 H11c 0.9800 . ?
C12 H12a 0.9800 . ?
C12 H12b 0.9800 . ?
C12 H12c 0.9800 . ?
C12 C13 1.535(3) . ?
C13 H13 1.0000 . ?
C13 C14 1.524(3) . ?
C13 N3 1.531(3) . ?
C14 H14a 0.9800 . ?
C14 H14b 0.9800 . ?
C14 H14c 0.9800 . ?
C15 H15a 0.9800 . ?
C15 H15b 0.9800 . ?
C15 H15c 0.9800 . ?
C15 C16 1.532(3) . ?
C16 H16 1.0000 . ?
C16 C17 1.524(3) . ?
C16 N4 1.528(2) . ?
C17 H17a 0.9800 . ?
C17 H17b 0.9800 . ?
C17 H17c 0.9800 . ?
C2b O1 1.185(2) . ?
C2b Mo1 1.880(2) . ?
N2 Mo1 2.3026(16) . ?
N3 Mo1 2.3105(16) . ?
N4 Mo1 2.3016(16) . ?
O1 N1a 1.185(2) . ?
O3 C2a 1.162(2) . ?
Mo1 C2a 1.956(2) . ?
Mo1 N1a 1.880(2) . ?
F1 P1 1.6027(13) . ?
F2 P1 1.6027(14) . ?
F3 P1 1.6075(13) . ?
F4 P1 1.6023(13) . ?
F5 P1 1.6035(13) . ?
F6 P1 1.6066(13) . ?
